data_4031271
loop_
_publ_author_name
'Viertelhaus, M.'
'Clerac, R.'
'Adler, P.'
'Powell, A.K.'
'Anson, C.E.'

_publ_section_title
;
 Iron(II) formate [Fe (O2 C H)2].1/3H C O2 H: a mesoporous magnet -
 solvothermal syntheses and crystal structures of the isomorphous
 framework metal(II) formates [M (O2 C H)2].n(Solvent) (M = Fe, Co, Ni,
 Zn, Mg)
;
_journal_name_full 'European Journal of Inorganic Chemistry'
_journal_page_first 692
_journal_page_last 703
_journal_volume 2005
_journal_year 2005
_chemical_formula_sum 'C2.3333 H2.6666 Fe O4.6666'
_chemical_name_systematic 'Fe (O2 C H)2 (H C O2 H)0.3333'
_space_group_IT_number 14
_symmetry_space_group_name_Hall '-P 2yn'
_symmetry_space_group_name_H-M 'P 1 21/n 1'
_cell_angle_alpha 90
_cell_angle_beta 91.423
_cell_angle_gamma 90
_cell_formula_units_Z 12
_cell_length_a 11.4446
_cell_length_b 9.9304
_cell_length_c 14.6192
_cell_volume 1660.952
_citation_journal_id_ASTM EJICFO
_cod_data_source_file Viertelhaus_EJICFO_2005_967.cif
_cod_data_source_block C2.3333H2.6666Fe1O4.6666
_cod_original_sg_symbol_Hall '-P 2ybc (x-z,y,z)'
_cod_original_formula_sum 'C2.3333 H2.6666 Fe1 O4.6666'
_cod_database_code 4031271

loop_
_symmetry_equiv_pos_as_xyz
x,y,z
-x+1/2,y+1/2,-z+1/2
-x,-y,-z
x-1/2,-y-1/2,z-1/2

loop_
_atom_site_label
_atom_site_type_symbol
_atom_site_fract_x
_atom_site_fract_y
_atom_site_fract_z
_atom_site_occupancy
_atom_site_U_iso_or_equiv
O12 O-2 0.5414 -0.0036 0.3595 1 0.0
O7 O-2 0.3476 0.2594 0.3933 1 0.0
C5 C+4 0.0449 -0.1235 0.3111 1 0.0
O11 O-2 0.3719 -0.0034 0.2815 1 0.0
O16 O-2 -0.272 0.378 0.288 0.6 0.0
Fe1 Fe+2 0.24447 0.0812 0.3676 1 0.0
C8 C+4 -0.244 0.277 0.239 0.6 0.0
C6 C+4 0.4804 -0.0149 0.2886 1 0.0
C4 C+4 0.426 0.2895 0.4518 1 0.0
C7 C+4 -0.247 0.04 0.121 0.4 0.0
C2 C+4 0.0716 0.2817 0.4504 1 0.0
O9 O-2 0.1489 -0.082 0.3032 1 0.0
H6 H-1 0.521 -0.049 0.235 1 0.0
O3 O-2 0.1024 0.1584 0.4402 1 0.0
Fe4 Fe+2 0 0 0.5 1 0.0
O5 O-2 0.1931 0.2022 0.2529 1 0.0
O8 O-2 0.4834 0.2088 0.5002 1 0.0
O4 O-2 0.1116 0.3788 0.409 1 0.0
O14 O-2 -0.263 0.11 0.191 0.4 0.0
H1 H-1 0.287 -0.149 0.574 1 0.0
H3 H-1 0.146 0.258 0.132 1 0.0
H4 H-1 0.454 0.387 0.463 1 0.0
O15 O-2 -0.25 0.304 0.152 0.6 0.0
O6 O-2 0.1861 0.0652 0.1313 1 0.0
O10 O-2 -0.0216 -0.1004 0.3731 1 0.0
Fe3 Fe+2 0.5 0 0.5 1 0.0
C1 C+4 0.256 -0.1037 0.5318 1 0.0
H2 H-1 0.014 0.305 0.498 1 0.0
O1 O-2 0.3128 -0.0271 0.4783 1 0.0
O13 O-2 -0.155 -0.026 0.116 0.4 0.0
O2 O-2 0.1497 -0.1123 0.537 1 0.0
H5 H-1 0.027 -0.176 0.274 1 0.0
Fe2 Fe+2 0.23995 0.39269 0.3123 1 0.0
C3 C+4 0.1709 0.1757 0.1691 1 0.0
